data_7211718
loop_
_publ_author_name
'Cauliez, Pascal'
'Polo, Victor'
'Roisnel, Thierry'
'Llusar, Rosa'
'Fourmigu\'e, Marc'

_publ_section_title
;
 The thiocyanate anion as a polydentate halogen bond acceptor
;
_journal_issue 2
_journal_name_full CrystEngComm
_journal_page_first 558
_journal_paper_doi 10.1039/b913559f
_journal_volume 12
_journal_year 2010
_chemical_formula_moiety 'C16 H36 N, C6 F4 I2, C N S'
_chemical_formula_sum 'C23 H36 F4 I2 N2 S'
_chemical_formula_weight 702.40
_chemical_name_systematic
;
tetrabutylammonium thiocyanate, 1,4-diiodotetrafluorobenzene
;
_space_group_IT_number 14
_symmetry_cell_setting monoclinic
_symmetry_space_group_name_Hall '-P 2yn'
_symmetry_space_group_name_H-M 'P 1 21/n 1'
_atom_sites_solution_hydrogens geom
_atom_sites_solution_primary direct
_atom_sites_solution_secondary difmap
_audit_creation_method SHELXL-97
_cell_angle_alpha 90.00
_cell_angle_beta 93.2206(19)
_cell_angle_gamma 90.00
_cell_formula_units_Z 4
_cell_length_a 10.0837(7)
_cell_length_b 22.4174(14)
_cell_length_c 12.9033(8)
_cell_measurement_reflns_used 8336
_cell_measurement_temperature 293(2)
_cell_measurement_theta_max 24.05
_cell_measurement_theta_min 2.22
_cell_volume 2912.2(3)
_computing_cell_refinement 'Bruker SMART'
_computing_data_collection 'Bruker SMART'
_computing_data_reduction 'Bruker SAINT'
_computing_structure_refinement 'SHELXL-97 (Sheldrick, 1997)'
_computing_structure_solution 'SHELXS-97 -Sheldrick, 1997)'
_diffrn_ambient_temperature 293(2)
_diffrn_detector 'CCD plate'
_diffrn_measured_fraction_theta_full 0.998
_diffrn_measured_fraction_theta_max 0.998
_diffrn_measurement_device_type 'APEXII, Bruker-AXS'
_diffrn_measurement_method 'CCD rotation images, thick slices'
_diffrn_radiation_monochromator graphite
_diffrn_radiation_probe x-ray
_diffrn_radiation_source 'fine-focus sealed tube'
_diffrn_radiation_type MoK\a
_diffrn_radiation_wavelength 0.71073
_diffrn_reflns_av_R_equivalents 0.0423
_diffrn_reflns_av_sigmaI/netI 0.0249
_diffrn_reflns_limit_h_max 13
_diffrn_reflns_limit_h_min -13
_diffrn_reflns_limit_k_max 29
_diffrn_reflns_limit_k_min -29
_diffrn_reflns_limit_l_max 16
_diffrn_reflns_limit_l_min -16
_diffrn_reflns_number 61852
_diffrn_reflns_theta_full 27.57
_diffrn_reflns_theta_max 27.57
_diffrn_reflns_theta_min 2.41
_exptl_absorpt_coefficient_mu 2.270
_exptl_absorpt_correction_T_max 1.0
_exptl_absorpt_correction_T_min 0.7200
_exptl_absorpt_correction_type multi-scan
_exptl_absorpt_process_details
;
[Sheldrick, G.M. (2002). SADABS Bruker AXS Inc., Madison, Wisconsin, USA]
;
_exptl_crystal_colour colourless
_exptl_crystal_density_diffrn 1.602
_exptl_crystal_density_method 'not measured'
_exptl_crystal_description plate
_exptl_crystal_F_000 1384
_exptl_crystal_size_max 0.50
_exptl_crystal_size_mid 0.15
_exptl_crystal_size_min 0.04
_refine_diff_density_max 0.811
_refine_diff_density_min -0.565
_refine_diff_density_rms 0.056
_refine_ls_extinction_method none
_refine_ls_goodness_of_fit_ref 1.009
_refine_ls_hydrogen_treatment constr
_refine_ls_matrix_type full
_refine_ls_number_parameters 309
_refine_ls_number_reflns 6715
_refine_ls_number_restraints 0
_refine_ls_restrained_S_all 1.009
_refine_ls_R_factor_all 0.0593
_refine_ls_R_factor_gt 0.0317
_refine_ls_shift/su_max 0.001
_refine_ls_shift/su_mean 0.000
_refine_ls_structure_factor_coef Fsqd
_refine_ls_weighting_details 'calc w=1/[\s^2^(Fo^2^)+(0.0247P)^2^+2.1970P] where P=(Fo^2^+2Fc^2^)/3'
_refine_ls_weighting_scheme calc
_refine_ls_wR_factor_gt 0.0629
_refine_ls_wR_factor_ref 0.0738
_reflns_number_gt 4588
_reflns_number_total 6715
_reflns_threshold_expression >2sigma(I)
_cod_data_source_file b913559f.txt
_cod_data_source_block jbb49d
_cod_original_sg_symbol_H-M P2(1)/n
_cod_database_code 7211718

loop_
_symmetry_equiv_pos_as_xyz
'x, y, z'
'-x+1/2, y+1/2, -z+1/2'
'-x, -y, -z'
'x-1/2, -y-1/2, z-1/2'

loop_
_atom_site_label
_atom_site_type_symbol
_atom_site_fract_x
_atom_site_fract_y
_atom_site_fract_z
_atom_site_U_iso_or_equiv
_atom_site_adp_type
_atom_site_occupancy
_atom_site_symmetry_multiplicity
_atom_site_calc_flag
_atom_site_refinement_flags
_atom_site_disorder_assembly
_atom_site_disorder_group
I1 I 0.49354(2) 0.093025(10) 0.916492(18) 0.06832(9) Uani 1 1 d . . .
I2 I 0.89066(3) -0.134521(11) 0.72930(2) 0.07653(9) Uani 1 1 d . . .
F1 F 0.7538(2) 0.02551(11) 1.01588(16) 0.0991(7) Uani 1 1 d . . .
F2 F 0.9036(3) -0.06168(12) 0.94606(19) 0.1076(8) Uani 1 1 d . . .
F3 F 0.6376(2) -0.06642(11) 0.63565(16) 0.0997(8) Uani 1 1 d . . .
F4 F 0.4888(2) 0.01980(10) 0.70493(17) 0.0928(7) Uani 1 1 d . . .
C1 C 0.6161(3) 0.02544(14) 0.8632(2) 0.0598(8) Uani 1 1 d . . .
C2 C 0.7233(4) 0.00300(16) 0.9212(2) 0.0679(9) Uani 1 1 d . . .
C3 C 0.8005(4) -0.04173(16) 0.8856(3) 0.0699(9) Uani 1 1 d . . .
C4 C 0.7754(3) -0.06660(15) 0.7893(3) 0.0637(8) Uani 1 1 d . . .
C5 C 0.6689(4) -0.04443(16) 0.7311(3) 0.0692(9) Uani 1 1 d . . .
C6 C 0.5917(4) 0.00037(16) 0.7667(3) 0.0660(9) Uani 1 1 d . . .
S1 S 0.29537(11) 0.20017(5) 0.97725(10) 0.0905(3) Uani 1 1 d . . .
N1 N 0.4690(4) 0.27635(18) 0.8866(3) 0.1037(12) Uani 1 1 d . . .
C7 C 0.3970(4) 0.24595(17) 0.9252(3) 0.0668(9) Uani 1 1 d . . .
N2 N 0.3178(2) 0.21179(11) 0.58491(17) 0.0553(6) Uani 1 1 d . B .
C8 C 0.4590(3) 0.19608(15) 0.6223(2) 0.0611(8) Uani 1 1 d . . .
H8A H 0.5092 0.2328 0.6307 0.073 Uiso 1 1 calc R . .
H8B H 0.4564 0.1779 0.6904 0.073 Uiso 1 1 calc R . .
C9 C 0.5333(3) 0.15482(19) 0.5538(3) 0.0754(10) Uani 1 1 d . . .
H9A H 0.5425 0.1734 0.4867 0.090 Uiso 1 1 calc R . .
H9B H 0.4836 0.1181 0.5430 0.090 Uiso 1 1 calc R . .
C10 C 0.6690(4) 0.1410(2) 0.6031(3) 0.0907(12) Uani 1 1 d . . .
H10A H 0.7191 0.1778 0.6113 0.109 Uiso 1 1 calc R . .
H10B H 0.6591 0.1244 0.6716 0.109 Uiso 1 1 calc R . .
C11 C 0.7457(5) 0.0978(3) 0.5405(5) 0.142(2) Uani 1 1 d . . .
H11A H 0.8315 0.0911 0.5745 0.213 Uiso 1 1 calc R . .
H11B H 0.7563 0.1141 0.4726 0.213 Uiso 1 1 calc R . .
H11C H 0.6984 0.0607 0.5343 0.213 Uiso 1 1 calc R . .
C12 C 0.3159(4) 0.24418(17) 0.4816(2) 0.0694(10) Uani 1 1 d . . .
H12A H 0.3521 0.2176 0.4310 0.083 Uiso 1 1 calc R A 1
H12B H 0.2240 0.2518 0.4593 0.083 Uiso 1 1 calc R A 1
C13A C 0.3902(4) 0.3022(2) 0.4791(3) 0.0897(12) Uani 0.50 1 d P B 1
H13A H 0.4846 0.2955 0.4926 0.108 Uiso 0.50 1 calc PR B 1
H13B H 0.3595 0.3293 0.5312 0.108 Uiso 0.50 1 calc PR B 1
C14A C 0.3630(11) 0.3277(10) 0.3717(14) 0.113(8) Uani 0.52(6) 1 d P B 1
H14A H 0.2703 0.3198 0.3525 0.136 Uiso 0.52(6) 1 calc PR B 1
H14B H 0.3718 0.3707 0.3781 0.136 Uiso 0.52(6) 1 calc PR B 1
C15A C 0.421(2) 0.3141(11) 0.3031(13) 0.146(9) Uani 0.374(13) 1 d P B 1
H15A H 0.3929 0.3374 0.2436 0.218 Uiso 0.374(13) 1 calc PR B 1
H15B H 0.4061 0.2726 0.2884 0.218 Uiso 0.374(13) 1 calc PR B 1
H15C H 0.5142 0.3206 0.3192 0.218 Uiso 0.374(13) 1 calc PR B 1
C13B C 0.3902(4) 0.3022(2) 0.4791(3) 0.0897(12) Uani 0.50 1 d P B 2
H13C H 0.4819 0.2958 0.5033 0.108 Uiso 0.50 1 calc PR B 2
H13D H 0.3512 0.3305 0.5253 0.108 Uiso 0.50 1 calc PR B 2
C14B C 0.385(4) 0.3281(11) 0.367(2) 0.198(17) Uani 0.48(6) 1 d P B 2
H14C H 0.4247 0.2984 0.3234 0.237 Uiso 0.48(6) 1 calc PR B 2
H14D H 0.2924 0.3311 0.3439 0.237 Uiso 0.48(6) 1 calc PR B 2
C15B C 0.4398(9) 0.3785(5) 0.3472(7) 0.110(4) Uani 0.626(13) 1 d P B 2
H15D H 0.4235 0.3879 0.2751 0.166 Uiso 0.626(13) 1 calc PR B 2
H15E H 0.5337 0.3760 0.3632 0.166 Uiso 0.626(13) 1 calc PR B 2
H15F H 0.4026 0.4092 0.3887 0.166 Uiso 0.626(13) 1 calc PR B 2
C16 C 0.2343(3) 0.15669(16) 0.5665(3) 0.0673(9) Uani 1 1 d . . .
H16A H 0.2701 0.1344 0.5100 0.081 Uiso 1 1 calc R B .
H16B H 0.1452 0.1691 0.5437 0.081 Uiso 1 1 calc R . .
C17 C 0.2243(4) 0.11518(17) 0.6577(3) 0.0837(11) Uani 1 1 d . B .
H17A H 0.1788 0.1351 0.7122 0.100 Uiso 1 1 calc R . .
H17B H 0.3126 0.1044 0.6850 0.100 Uiso 1 1 calc R . .
C18 C 0.1481(5) 0.0591(2) 0.6236(5) 0.136(2) Uani 1 1 d . . .
H18A H 0.0614 0.0707 0.5941 0.164 Uiso 1 1 calc R B .
H18B H 0.1950 0.0396 0.5694 0.164 Uiso 1 1 calc R . .
C19 C 0.1304(7) 0.0161(3) 0.7074(7) 0.205(4) Uani 1 1 d . B .
H19A H 0.0836 -0.0183 0.6800 0.307 Uiso 1 1 calc R . .
H19B H 0.0802 0.0343 0.7600 0.307 Uiso 1 1 calc R . .
H19C H 0.2157 0.0041 0.7371 0.307 Uiso 1 1 calc R . .
C20 C 0.2624(3) 0.25064(15) 0.6683(2) 0.0655(9) Uani 1 1 d . . .
H20A H 0.3215 0.2844 0.6802 0.079 Uiso 1 1 calc R B .
H20B H 0.2636 0.2278 0.7322 0.079 Uiso 1 1 calc R . .
C21 C 0.1229(4) 0.27428(18) 0.6458(3) 0.0811(11) Uani 1 1 d . B .
H21A H 0.0610 0.2412 0.6396 0.097 Uiso 1 1 calc R . .
H21B H 0.1187 0.2957 0.5804 0.097 Uiso 1 1 calc R . .
C22 C 0.0835(5) 0.3158(2) 0.7325(3) 0.0985(14) Uani 1 1 d . . .
H22A H -0.0110 0.3238 0.7234 0.118 Uiso 1 1 calc R B .
H22B H 0.0991 0.2955 0.7984 0.118 Uiso 1 1 calc R . .
C23 C 0.1544(6) 0.3726(2) 0.7371(4) 0.1282(19) Uani 1 1 d . B .
H23A H 0.1248 0.3959 0.7938 0.192 Uiso 1 1 calc R . .
H23B H 0.1368 0.3939 0.6733 0.192 Uiso 1 1 calc R . .
H23C H 0.2480 0.3653 0.7472 0.192 Uiso 1 1 calc R . .

loop_
_atom_site_aniso_label
_atom_site_aniso_U_11
_atom_site_aniso_U_22
_atom_site_aniso_U_33
_atom_site_aniso_U_23
_atom_site_aniso_U_13
_atom_site_aniso_U_12
I1 0.07829(17) 0.06044(14) 0.06721(14) -0.00256(10) 0.01293(11) -0.00762(11)
I2 0.07576(18) 0.06693(16) 0.08509(17) -0.00628(12) -0.01148(12) 0.01000(12)
F1 0.1201(19) 0.1071(18) 0.0674(13) -0.0216(12) -0.0177(12) 0.0099(15)
F2 0.1071(18) 0.1183(19) 0.0923(16) -0.0143(14) -0.0401(14) 0.0282(16)
F3 0.1121(18) 0.1082(17) 0.0750(14) -0.0330(12) -0.0288(12) 0.0360(14)
F4 0.0989(17) 0.0936(16) 0.0827(14) -0.0149(12) -0.0240(12) 0.0327(13)
C1 0.066(2) 0.0520(18) 0.0613(19) 0.0019(14) 0.0063(16) -0.0065(16)
C2 0.083(3) 0.064(2) 0.0553(18) -0.0058(16) -0.0024(17) -0.012(2)
C3 0.070(2) 0.069(2) 0.069(2) 0.0042(18) -0.0132(18) -0.0013(19)
C4 0.068(2) 0.0551(19) 0.068(2) -0.0011(16) -0.0026(17) -0.0006(17)
C5 0.080(2) 0.067(2) 0.0597(19) -0.0075(17) -0.0093(17) 0.0015(19)
C6 0.070(2) 0.062(2) 0.065(2) 0.0012(16) -0.0055(17) 0.0055(18)
S1 0.0717(7) 0.0890(7) 0.1130(8) 0.0030(6) 0.0235(6) -0.0038(6)
N1 0.099(3) 0.104(3) 0.104(3) 0.024(2) -0.018(2) -0.032(2)
C7 0.064(2) 0.066(2) 0.068(2) -0.0011(17) -0.0152(17) -0.0026(19)
N2 0.0583(16) 0.0622(16) 0.0446(13) -0.0009(11) -0.0034(11) 0.0051(13)
C8 0.0528(19) 0.072(2) 0.0573(18) 0.0040(16) -0.0097(15) 0.0021(16)
C9 0.062(2) 0.099(3) 0.065(2) 0.0003(19) -0.0005(17) 0.018(2)
C10 0.066(3) 0.114(3) 0.092(3) 0.013(2) -0.004(2) 0.018(2)
C11 0.098(4) 0.199(6) 0.130(4) 0.008(4) 0.010(3) 0.076(4)
C12 0.070(2) 0.094(3) 0.0435(16) 0.0096(16) -0.0033(15) 0.018(2)
C13A 0.085(3) 0.099(3) 0.086(3) 0.031(2) 0.010(2) 0.005(2)
C14A 0.045(9) 0.189(18) 0.109(11) 0.092(11) 0.033(5) 0.047(7)
C15A 0.185(19) 0.18(2) 0.074(10) 0.027(12) 0.004(12) 0.011(14)
C13B 0.085(3) 0.099(3) 0.086(3) 0.031(2) 0.010(2) 0.005(2)
C14B 0.35(5) 0.12(2) 0.126(18) 0.036(16) 0.09(2) -0.01(2)
C15B 0.109(6) 0.112(8) 0.113(6) 0.046(6) 0.026(5) 0.013(5)
C16 0.058(2) 0.073(2) 0.070(2) -0.0085(17) -0.0064(16) 0.0035(18)
C17 0.075(3) 0.069(2) 0.108(3) 0.009(2) 0.012(2) 0.004(2)
C18 0.100(4) 0.094(4) 0.215(7) 0.013(4) 0.006(4) -0.027(3)
C19 0.165(6) 0.104(5) 0.351(12) 0.069(6) 0.062(7) -0.029(4)
C20 0.082(2) 0.068(2) 0.0462(16) -0.0030(14) -0.0011(15) 0.0083(19)
C21 0.083(3) 0.090(3) 0.070(2) -0.009(2) 0.0003(19) 0.026(2)
C22 0.113(4) 0.103(3) 0.080(3) -0.013(2) 0.016(2) 0.027(3)
C23 0.163(5) 0.104(4) 0.117(4) -0.027(3) 0.007(4) 0.021(4)

loop_
_atom_type_symbol
_atom_type_description
_atom_type_scat_dispersion_real
_atom_type_scat_dispersion_imag
_atom_type_scat_source
C C 0.0033 0.0016 'International Tables Vol C Tables 4.2.6.8 and 6.1.1.4'
H H 0.0000 0.0000 'International Tables Vol C Tables 4.2.6.8 and 6.1.1.4'
F F 0.0171 0.0103 'International Tables Vol C Tables 4.2.6.8 and 6.1.1.4'
I I -0.4742 1.8119 'International Tables Vol C Tables 4.2.6.8 and 6.1.1.4'
N N 0.0061 0.0033 'International Tables Vol C Tables 4.2.6.8 and 6.1.1.4'
S S 0.1246 0.1234 'International Tables Vol C Tables 4.2.6.8 and 6.1.1.4'

loop_
_geom_angle_atom_site_label_1
_geom_angle_atom_site_label_2
_geom_angle_atom_site_label_3
_geom_angle
C2 C1 C6 116.0(3)
C2 C1 I1 123.1(2)
C6 C1 I1 120.9(3)
F1 C2 C3 118.5(3)
F1 C2 C1 119.4(3)
C3 C2 C1 122.1(3)
F2 C3 C2 119.2(3)
F2 C3 C4 119.2(3)
C2 C3 C4 121.6(3)
C5 C4 C3 116.6(3)
C5 C4 I2 119.8(2)
C3 C4 I2 123.6(3)
F3 C5 C6 117.9(3)
F3 C5 C4 120.3(3)
C6 C5 C4 121.8(3)
F4 C6 C5 118.3(3)
F4 C6 C1 119.8(3)
C5 C6 C1 121.9(3)
N1 C7 S1 177.7(4)
C16 N2 C20 111.0(3)
C16 N2 C12 105.9(2)
C20 N2 C12 111.2(2)
C16 N2 C8 111.5(2)
C20 N2 C8 106.5(2)
C12 N2 C8 110.9(2)
C9 C8 N2 116.3(3)
C8 C9 C10 110.3(3)
C11 C10 C9 112.8(4)
C13A C12 N2 116.8(3)
C12 C13A C14A 106.5(9)
C15A C14A C13A 122.6(14)
N2 C16 C17 116.4(3)
C16 C17 C18 109.8(4)
C19 C18 C17 114.2(6)
N2 C20 C21 116.1(3)
C20 C21 C22 110.5(3)
C23 C22 C21 114.6(4)

loop_
_geom_bond_atom_site_label_1
_geom_bond_atom_site_label_2
_geom_bond_distance
I1 C1 2.095(3)
I2 C4 2.090(3)
F1 C2 1.341(4)
F2 C3 1.341(4)
F3 C5 1.348(4)
F4 C6 1.345(4)
C1 C2 1.375(5)
C1 C6 1.376(4)
C2 C3 1.365(5)
C3 C4 1.373(5)
C4 C5 1.368(5)
C5 C6 1.366(5)
S1 C7 1.623(4)
N1 C7 1.131(5)
N2 C16 1.507(4)
N2 C20 1.515(4)
N2 C12 1.517(4)
N2 C8 1.519(4)
C8 C9 1.508(5)
C9 C10 1.508(5)
C10 C11 1.503(6)
C12 C13A 1.502(5)
C13A C14A 1.511(15)
C14A C15A 1.13(2)
C14B C15B 1.29(3)
C16 C17 1.508(5)
C17 C18 1.525(6)
C18 C19 1.467(8)
C20 C21 1.516(5)
C21 C22 1.524(5)
C22 C23 1.459(7)
